data_2223179
loop_
_publ_author_name
'Adeel, Muhammad'
'Ali, Irshad'
'Langer, Peter'
'Villinger, Alexander'

_publ_section_title
;
 Methyl 5-chloro-2-hydroxy-3-(4-methoxyphenyl)-4,6-dimethylbenzoate
;
_journal_coeditor_code PV2189
_journal_issue 9
_journal_name_full 'Acta Crystallographica Section E'
_journal_page_first o2176
_journal_paper_doi 10.1107/S1600536809031614
_journal_volume 65
_journal_year 2009
_chemical_formula_iupac 'C17 H17 Cl O4'
_chemical_formula_moiety 'C17 H17 Cl O4'
_chemical_formula_sum 'C17 H17 Cl O4'
_chemical_formula_weight 320.76
_chemical_melting_point 367
_chemical_name_systematic
;
Methyl 5-chloro-2-hydroxy-3-(4-methoxyphenyl)-4,6-dimethylbenzoate
;
_space_group_IT_number 2
_symmetry_cell_setting triclinic
_symmetry_space_group_name_Hall '-P 1'
_symmetry_space_group_name_H-M 'P -1'
_atom_sites_solution_hydrogens geom
_atom_sites_solution_primary direct
_atom_sites_solution_secondary difmap
_audit_creation_method SHELXL-97
_cell_angle_alpha 97.420(15)
_cell_angle_beta 100.56(2)
_cell_angle_gamma 96.042(14)
_cell_formula_units_Z 2
_cell_length_a 6.534(4)
_cell_length_b 9.574(6)
_cell_length_c 12.694(8)
_cell_measurement_reflns_used 7750
_cell_measurement_temperature 173(2)
_cell_measurement_theta_max 59.533
_cell_measurement_theta_min 6.383
_cell_volume 767.3(8)
_computing_cell_refinement 'SAINT (Bruker, 2003)'
_computing_data_collection 'APEX2 (Bruker, 2003)'
_computing_data_reduction 'SAINT (Bruker, 2003)'
_computing_molecular_graphics
;
ORTEP-3 (Farrugia, 1997) and DIAMOND (Brandenburg, 2005)
;
_computing_publication_material 'SHELXL97 (Sheldrick, 2008)'
_computing_structure_refinement 'SHELXL97 (Sheldrick, 2008)'
_computing_structure_solution 'SHELXS97 (Sheldrick, 2008)'
_diffrn_ambient_temperature 173(2)
_diffrn_measured_fraction_theta_full 0.976
_diffrn_measured_fraction_theta_max 0.976
_diffrn_measurement_device_type 'Bruker APEXII CCD'
_diffrn_measurement_method \w
_diffrn_radiation_monochromator graphite
_diffrn_radiation_source 'sealed tube'
_diffrn_radiation_type MoK\a
_diffrn_radiation_wavelength 0.71073
_diffrn_reflns_av_R_equivalents 0.0239
_diffrn_reflns_av_sigmaI/netI 0.0244
_diffrn_reflns_limit_h_max 8
_diffrn_reflns_limit_h_min -8
_diffrn_reflns_limit_k_max 13
_diffrn_reflns_limit_k_min -13
_diffrn_reflns_limit_l_max 17
_diffrn_reflns_limit_l_min -17
_diffrn_reflns_number 14947
_diffrn_reflns_theta_full 29.00
_diffrn_reflns_theta_max 29.00
_diffrn_reflns_theta_min 4.40
_exptl_absorpt_coefficient_mu 0.264
_exptl_absorpt_correction_T_max 0.9974
_exptl_absorpt_correction_T_min 0.8683
_exptl_absorpt_correction_type multi-scan
_exptl_absorpt_process_details '(SADABS; Sheldrick, 2004)'
_exptl_crystal_colour colourless
_exptl_crystal_density_diffrn 1.388
_exptl_crystal_density_method 'not measured'
_exptl_crystal_description plate
_exptl_crystal_F_000 336
_exptl_crystal_size_max 0.55
_exptl_crystal_size_mid 0.27
_exptl_crystal_size_min 0.01
_refine_diff_density_max 0.308
_refine_diff_density_min -0.230
_refine_ls_extinction_method none
_refine_ls_goodness_of_fit_ref 1.094
_refine_ls_hydrogen_treatment mixed
_refine_ls_matrix_type full
_refine_ls_number_parameters 207
_refine_ls_number_reflns 3964
_refine_ls_number_restraints 0
_refine_ls_restrained_S_all 1.094
_refine_ls_R_factor_all 0.0563
_refine_ls_R_factor_gt 0.0402
_refine_ls_shift/su_max 0.000
_refine_ls_shift/su_mean 0.000
_refine_ls_structure_factor_coef Fsqd
_refine_ls_weighting_details 'calc w=1/[\s^2^(Fo^2^)+(0.073P)^2^+0.0592P] where P=(Fo^2^+2Fc^2^)/3'
_refine_ls_weighting_scheme calc
_refine_ls_wR_factor_gt 0.1169
_refine_ls_wR_factor_ref 0.1246
_reflns_number_gt 3091
_reflns_number_total 3964
_reflns_threshold_expression I>2\s(I)
_cod_data_source_file pv2189.cif
_cod_data_source_block I
_cod_database_code 2223179
_cod_database_fobs_code 2223179

loop_
_symmetry_equiv_pos_as_xyz
'x, y, z'
'-x, -y, -z'

loop_
_atom_site_type_symbol
_atom_site_label
_atom_site_fract_x
_atom_site_fract_y
_atom_site_fract_z
_atom_site_U_iso_or_equiv
_atom_site_adp_type
_atom_site_calc_flag
_atom_site_refinement_flags
_atom_site_occupancy
_atom_site_disorder_assembly
_atom_site_disorder_group
O O1 -0.09153(15) 0.87698(10) 0.26779(8) 0.0377(2) Uani d . 1 . .
H H1 -0.175(3) 0.892(2) 0.3196(17) 0.067(6) Uiso d . 1 . .
O O2 -0.25708(18) 0.99014(12) 0.41459(9) 0.0505(3) Uani d . 1 . .
O O3 -0.16796(18) 1.21628(12) 0.48417(9) 0.0491(3) Uani d . 1 . .
O O4 0.23627(16) 0.52864(10) -0.09022(8) 0.0405(2) Uani d . 1 . .
Cl Cl1 0.48249(6) 1.39934(4) 0.30599(3) 0.05110(15) Uani d . 1 . .
C C1 0.3067(2) 1.24545(14) 0.29830(10) 0.0313(3) Uani d . 1 . .
C C2 0.1636(2) 1.24546(14) 0.36668(10) 0.0310(3) Uani d . 1 . .
C C3 0.02086(19) 1.11978(13) 0.35519(9) 0.0279(3) Uani d . 1 . .
C C4 0.03415(19) 1.00141(13) 0.27908(10) 0.0272(3) Uani d . 1 . .
C C5 0.18323(18) 1.00544(13) 0.21221(9) 0.0265(3) Uani d . 1 . .
C C6 0.32076(19) 1.12961(13) 0.22127(9) 0.0282(3) Uani d . 1 . .
C C7 0.4785(2) 1.14192(16) 0.14895(11) 0.0386(3) Uani d . 1 . .
H H7A 0.4538 1.0572 0.0937 0.058 Uiso calc R 1 . .
H H7B 0.6207 1.1501 0.1925 0.058 Uiso calc R 1 . .
H H7C 0.4637 1.2265 0.1136 0.058 Uiso calc R 1 . .
C C8 -0.1451(2) 1.10217(14) 0.41965(10) 0.0318(3) Uani d . 1 . .
C C9 -0.3311(3) 1.20118(19) 0.54694(14) 0.0515(4) Uani d . 1 . .
H H9A -0.4673 1.1710 0.4978 0.077 Uiso calc R 1 . .
H H9B -0.3346 1.2925 0.5910 0.077 Uiso calc R 1 . .
H H9C -0.3018 1.1298 0.5945 0.077 Uiso calc R 1 . .
C C10 0.1683(3) 1.37309(18) 0.45028(13) 0.0513(4) Uani d . 1 . .
H H10A 0.2995 1.4367 0.4576 0.077 Uiso calc R 1 . .
H H10B 0.1599 1.3421 0.5202 0.077 Uiso calc R 1 . .
H H10C 0.0487 1.4235 0.4275 0.077 Uiso calc R 1 . .
C C11 0.18957(19) 0.87662(13) 0.13357(9) 0.0277(3) Uani d . 1 . .
C C12 0.0254(2) 0.82784(14) 0.04645(10) 0.0310(3) Uani d . 1 . .
H H12 -0.0962 0.8750 0.0389 0.037 Uiso calc R 1 . .
C C13 0.0333(2) 0.71183(14) -0.03026(10) 0.0320(3) Uani d . 1 . .
H H13 -0.0805 0.6811 -0.0899 0.038 Uiso calc R 1 . .
C C14 0.2094(2) 0.64160(13) -0.01864(10) 0.0312(3) Uani d . 1 . .
C C15 0.3732(2) 0.68633(15) 0.06955(11) 0.0366(3) Uani d . 1 . .
H H15 0.4927 0.6372 0.0785 0.044 Uiso calc R 1 . .
C C16 0.3628(2) 0.80242(15) 0.14448(11) 0.0348(3) Uani d . 1 . .
H H16 0.4760 0.8322 0.2046 0.042 Uiso calc R 1 . .
C C17 0.0787(3) 0.48428(16) -0.18492(11) 0.0427(3) Uani d . 1 . .
H H17A -0.0537 0.4516 -0.1644 0.064 Uiso calc R 1 . .
H H17B 0.1213 0.4064 -0.2306 0.064 Uiso calc R 1 . .
H H17C 0.0596 0.5642 -0.2252 0.064 Uiso calc R 1 . .

loop_
_atom_site_aniso_label
_atom_site_aniso_U_11
_atom_site_aniso_U_22
_atom_site_aniso_U_33
_atom_site_aniso_U_12
_atom_site_aniso_U_13
_atom_site_aniso_U_23
O1 0.0325(5) 0.0332(5) 0.0465(5) -0.0037(4) 0.0149(4) -0.0005(4)
O2 0.0459(6) 0.0494(7) 0.0592(7) -0.0045(5) 0.0307(5) -0.0012(5)
O3 0.0522(7) 0.0473(6) 0.0545(6) 0.0061(5) 0.0337(5) -0.0003(5)
O4 0.0479(6) 0.0350(5) 0.0402(5) 0.0133(4) 0.0143(4) -0.0022(4)
Cl1 0.0526(3) 0.0427(2) 0.0526(2) -0.01755(17) 0.02060(18) -0.00782(16)
C1 0.0298(6) 0.0316(7) 0.0294(6) -0.0037(5) 0.0050(5) 0.0013(5)
C2 0.0305(7) 0.0336(7) 0.0270(6) 0.0029(5) 0.0054(5) -0.0007(5)
C3 0.0247(6) 0.0327(6) 0.0268(6) 0.0058(5) 0.0056(5) 0.0045(5)
C4 0.0221(6) 0.0296(6) 0.0289(6) 0.0029(5) 0.0032(4) 0.0039(4)
C5 0.0236(6) 0.0299(6) 0.0256(5) 0.0056(5) 0.0030(4) 0.0034(4)
C6 0.0246(6) 0.0345(7) 0.0246(5) 0.0022(5) 0.0042(4) 0.0040(5)
C7 0.0358(7) 0.0452(8) 0.0354(7) -0.0010(6) 0.0149(6) 0.0024(6)
C8 0.0274(6) 0.0408(7) 0.0293(6) 0.0080(6) 0.0074(5) 0.0075(5)
C9 0.0509(9) 0.0617(11) 0.0531(9) 0.0171(8) 0.0336(8) 0.0092(7)
C10 0.0572(10) 0.0446(9) 0.0485(8) -0.0076(7) 0.0249(7) -0.0150(7)
C11 0.0268(6) 0.0287(6) 0.0282(6) 0.0045(5) 0.0072(5) 0.0032(5)
C12 0.0291(6) 0.0308(6) 0.0325(6) 0.0086(5) 0.0040(5) 0.0023(5)
C13 0.0337(7) 0.0318(7) 0.0292(6) 0.0058(5) 0.0038(5) 0.0016(5)
C14 0.0370(7) 0.0267(6) 0.0336(6) 0.0071(5) 0.0152(5) 0.0046(5)
C15 0.0317(7) 0.0418(8) 0.0401(7) 0.0154(6) 0.0108(6) 0.0061(6)
C16 0.0274(7) 0.0412(8) 0.0348(6) 0.0082(6) 0.0038(5) 0.0027(5)
C17 0.0569(9) 0.0345(7) 0.0368(7) 0.0054(6) 0.0154(6) -0.0030(5)

loop_
_atom_type_symbol
_atom_type_description
_atom_type_scat_dispersion_real
_atom_type_scat_dispersion_imag
_atom_type_scat_source
C C 0.0033 0.0016 'International Tables Vol C Tables 4.2.6.8 and 6.1.1.4'
H H 0.0000 0.0000 'International Tables Vol C Tables 4.2.6.8 and 6.1.1.4'
O O 0.0106 0.0060 'International Tables Vol C Tables 4.2.6.8 and 6.1.1.4'
Cl Cl 0.1484 0.1585 'International Tables Vol C Tables 4.2.6.8 and 6.1.1.4'

loop_
_geom_angle_atom_site_label_1
_geom_angle_atom_site_label_2
_geom_angle_atom_site_label_3
_geom_angle_site_symmetry_1
_geom_angle_site_symmetry_3
_geom_angle
_geom_angle_publ_flag
C4 O1 H1 . . 104.4(13) ?
C8 O3 C9 . . 116.73(12) ?
C14 O4 C17 . . 118.03(11) ?
C2 C1 C6 . . 124.48(12) ?
C2 C1 Cl1 . . 118.94(10) ?
C6 C1 Cl1 . . 116.58(10) ?
C1 C2 C3 . . 116.76(12) ?
C1 C2 C10 . . 120.28(13) ?
C3 C2 C10 . . 122.94(12) ?
C4 C3 C2 . . 119.62(12) ?
C4 C3 C8 . . 116.31(12) ?
C2 C3 C8 . . 124.06(12) ?
O1 C4 C5 . . 115.99(11) ?
O1 C4 C3 . . 122.28(12) ?
C5 C4 C3 . . 121.72(12) ?
C6 C5 C4 . . 118.97(11) ?
C6 C5 C11 . . 121.90(11) ?
C4 C5 C11 . . 119.13(11) ?
C5 C6 C1 . . 118.42(12) ?
C5 C6 C7 . . 121.32(12) ?
C1 C6 C7 . . 120.25(12) ?
C6 C7 H7A . . 109.5 ?
C6 C7 H7B . . 109.5 ?
H7A C7 H7B . . 109.5 ?
C6 C7 H7C . . 109.5 ?
H7A C7 H7C . . 109.5 ?
H7B C7 H7C . . 109.5 ?
O2 C8 O3 . . 120.57(12) ?
O2 C8 C3 . . 123.38(12) ?
O3 C8 C3 . . 116.05(12) ?
O3 C9 H9A . . 109.5 ?
O3 C9 H9B . . 109.5 ?
H9A C9 H9B . . 109.5 ?
O3 C9 H9C . . 109.5 ?
H9A C9 H9C . . 109.5 ?
H9B C9 H9C . . 109.5 ?
C2 C10 H10A . . 109.5 ?
C2 C10 H10B . . 109.5 ?
H10A C10 H10B . . 109.5 ?
C2 C10 H10C . . 109.5 ?
H10A C10 H10C . . 109.5 ?
H10B C10 H10C . . 109.5 ?
C12 C11 C16 . . 117.68(12) ?
C12 C11 C5 . . 121.30(11) ?
C16 C11 C5 . . 121.01(11) ?
C11 C12 C13 . . 121.91(12) ?
C11 C12 H12 . . 119.0 ?
C13 C12 H12 . . 119.0 ?
C14 C13 C12 . . 119.20(12) ?
C14 C13 H13 . . 120.4 ?
C12 C13 H13 . . 120.4 ?
O4 C14 C15 . . 115.94(12) ?
O4 C14 C13 . . 124.23(12) ?
C15 C14 C13 . . 119.83(12) ?
C16 C15 C14 . . 120.05(12) ?
C16 C15 H15 . . 120.0 ?
C14 C15 H15 . . 120.0 ?
C15 C16 C11 . . 121.29(12) ?
C15 C16 H16 . . 119.4 ?
C11 C16 H16 . . 119.4 ?
O4 C17 H17A . . 109.5 ?
O4 C17 H17B . . 109.5 ?
H17A C17 H17B . . 109.5 ?
O4 C17 H17C . . 109.5 ?
H17A C17 H17C . . 109.5 ?
H17B C17 H17C . . 109.5 ?

loop_
_geom_bond_atom_site_label_1
_geom_bond_atom_site_label_2
_geom_bond_site_symmetry_2
_geom_bond_distance
_geom_bond_publ_flag
O1 C4 . 1.3495(17) ?
O1 H1 . 0.94(2) ?
O2 C8 . 1.2205(18) ?
O3 C8 . 1.3170(18) ?
O3 C9 . 1.4496(19) ?
O4 C14 . 1.3678(16) ?
O4 C17 . 1.4169(19) ?
Cl1 C1 . 1.7510(16) ?
C1 C2 . 1.3870(19) ?
C1 C6 . 1.4033(18) ?
C2 C3 . 1.417(2) ?
C2 C10 . 1.505(2) ?
C3 C4 . 1.4121(18) ?
C3 C8 . 1.4821(19) ?
C4 C5 . 1.4052(18) ?
C5 C6 . 1.3913(19) ?
C5 C11 . 1.4925(18) ?
C6 C7 . 1.5061(19) ?
C7 H7A . 0.9800 ?
C7 H7B . 0.9800 ?
C7 H7C . 0.9800 ?
C9 H9A . 0.9800 ?
C9 H9B . 0.9800 ?
C9 H9C . 0.9800 ?
C10 H10A . 0.9800 ?
C10 H10B . 0.9800 ?
C10 H10C . 0.9800 ?
C11 C12 . 1.3850(18) ?
C11 C16 . 1.3937(19) ?
C12 C13 . 1.3914(18) ?
C12 H12 . 0.9500 ?
C13 C14 . 1.3869(19) ?
C13 H13 . 0.9500 ?
C14 C15 . 1.387(2) ?
C15 C16 . 1.382(2) ?
C15 H15 . 0.9500 ?
C16 H16 . 0.9500 ?
C17 H17A . 0.9800 ?
C17 H17B . 0.9800 ?
C17 H17C . 0.9800 ?

loop_
_geom_hbond_atom_site_label_D
_geom_hbond_atom_site_label_H
_geom_hbond_atom_site_label_A
_geom_hbond_site_symmetry_A
_geom_hbond_distance_DH
_geom_hbond_distance_HA
_geom_hbond_distance_DA
_geom_hbond_angle_DHA
_geom_hbond_publ_flag
O1 H1 O2 . 0.94(2) 1.63(2) 2.5061(18) 153(2) y
C7 H7C Cl1 . 0.98 2.74 2.957(2) 93 y
C10 H10A Cl1 . 0.98 2.45 3.003(2) 115 y
C10 H10B O3 . 0.98 2.28 2.662(2) 102 y
C10 H10C O3 . 0.98 2.57 2.662(2) 85 y
C9 H9A O2 2_476 0.98 2.73 3.242(3) 113 y
C9 H9C O2 2_476 0.98 2.96 3.242(3) 98 y
C15 H15 O4 2_665 0.95 2.50 3.437(2) 170 y

loop_
_geom_torsion_atom_site_label_1
_geom_torsion_atom_site_label_2
_geom_torsion_atom_site_label_3
_geom_torsion_atom_site_label_4
_geom_torsion_site_symmetry_1
_geom_torsion_site_symmetry_2
_geom_torsion_site_symmetry_3
_geom_torsion_site_symmetry_4
_geom_torsion
_geom_torsion_publ_flag
C6 C1 C2 C3 . . . . -1.3(2) ?
Cl1 C1 C2 C3 . . . . 178.26(9) ?
C6 C1 C2 C10 . . . . 177.07(13) ?
Cl1 C1 C2 C10 . . . . -3.41(19) ?
C1 C2 C3 C4 . . . . 1.98(18) ?
C10 C2 C3 C4 . . . . -176.30(12) ?
C1 C2 C3 C8 . . . . -178.63(11) ?
C10 C2 C3 C8 . . . . 3.1(2) ?
C2 C3 C4 O1 . . . . 177.11(11) ?
C8 C3 C4 O1 . . . . -2.32(17) ?
C2 C3 C4 C5 . . . . -1.34(18) ?
C8 C3 C4 C5 . . . . 179.22(10) ?
O1 C4 C5 C6 . . . . -178.70(10) ?
C3 C4 C5 C6 . . . . -0.15(18) ?
O1 C4 C5 C11 . . . . 1.31(16) ?
C3 C4 C5 C11 . . . . 179.86(10) ?
C4 C5 C6 C1 . . . . 0.91(17) ?
C11 C5 C6 C1 . . . . -179.10(10) ?
C4 C5 C6 C7 . . . . -177.74(11) ?
C11 C5 C6 C7 . . . . 2.25(18) ?
C2 C1 C6 C5 . . . . -0.19(19) ?
Cl1 C1 C6 C5 . . . . -179.72(9) ?
C2 C1 C6 C7 . . . . 178.47(12) ?
Cl1 C1 C6 C7 . . . . -1.06(16) ?
C9 O3 C8 O2 . . . . -0.3(2) ?
C9 O3 C8 C3 . . . . 179.38(12) ?
C4 C3 C8 O2 . . . . 4.94(19) ?
C2 C3 C8 O2 . . . . -174.47(12) ?
C4 C3 C8 O3 . . . . -174.73(10) ?
C2 C3 C8 O3 . . . . 5.86(19) ?
C6 C5 C11 C12 . . . . -113.50(15) ?
C4 C5 C11 C12 . . . . 66.49(17) ?
C6 C5 C11 C16 . . . . 65.53(17) ?
C4 C5 C11 C16 . . . . -114.48(14) ?
C16 C11 C12 C13 . . . . -2.1(2) ?
C5 C11 C12 C13 . . . . 176.99(12) ?
C11 C12 C13 C14 . . . . 0.9(2) ?
C17 O4 C14 C15 . . . . -176.38(12) ?
C17 O4 C14 C13 . . . . 2.97(19) ?
C12 C13 C14 O4 . . . . -178.45(11) ?
C12 C13 C14 C15 . . . . 0.87(19) ?
O4 C14 C15 C16 . . . . 178.07(12) ?
C13 C14 C15 C16 . . . . -1.3(2) ?
C14 C15 C16 C11 . . . . 0.0(2) ?
C12 C11 C16 C15 . . . . 1.6(2) ?
C5 C11 C16 C15 . . . . -177.44(12) ?

loop_
_cod_related_entry_id
_cod_related_entry_database
_cod_related_entry_code
1 ChemSpider 24743063
